data_7102000
loop_
_publ_author_name
'Troyanov, Sergey I'
'Kemnitz, Erhard'

_publ_section_title
;
 Singly-bonded fullerene dimers: neutral (C(60)Cl(5))(2) and cationic
 (C(70))(2)(2+).
;
_journal_issue 26
_journal_name_full 'Chemical communications (Cambridge, England)'
_journal_page_first 2707
_journal_page_last 2709
_journal_paper_doi 10.1039/b702665j
_journal_year 2007
_chemical_formula_moiety (C60Cl5)2
_chemical_formula_sum 'C120 Cl10'
_chemical_formula_weight 1795.70
_chemical_name_systematic
;
?
;
_space_group_IT_number 29
_symmetry_cell_setting orthorhombic
_symmetry_space_group_name_Hall 'P 2c -2ac'
_symmetry_space_group_name_H-M 'P c a 21'
_atom_sites_solution_hydrogens none
_atom_sites_solution_primary direct
_atom_sites_solution_secondary difmap
_audit_creation_method SHELXL-97
_cell_angle_alpha 90.00
_cell_angle_beta 90.00
_cell_angle_gamma 90.00
_cell_formula_units_Z 4
_cell_length_a 19.579(2)
_cell_length_b 11.2680(8)
_cell_length_c 29.077(3)
_cell_measurement_reflns_used 11000
_cell_measurement_temperature 100(2)
_cell_measurement_theta_max 34
_cell_measurement_theta_min 5
_cell_volume 6414.9(10)
_computing_cell_refinement XDS
_computing_data_reduction XDS
_computing_molecular_graphics DIAMOND-3
_computing_structure_refinement 'SHELXL-97 (Sheldrick, 1997)'
_computing_structure_solution 'SHELXS-97 (Sheldrick, 1990)'
_diffrn_ambient_temperature 100(2)
_diffrn_measured_fraction_theta_full 0.919
_diffrn_measured_fraction_theta_max 0.919
_diffrn_measurement_device_type MAR345
_diffrn_radiation_monochromator Cu(113)
_diffrn_radiation_source 'BL14.2, PSF, BESSY, Berlin, Germany'
_diffrn_radiation_type synchrotron
_diffrn_radiation_wavelength 0.91000
_diffrn_reflns_av_R_equivalents 0.0995
_diffrn_reflns_av_sigmaI/netI 0.1264
_diffrn_reflns_limit_h_max 25
_diffrn_reflns_limit_h_min -24
_diffrn_reflns_limit_k_max 9
_diffrn_reflns_limit_k_min -12
_diffrn_reflns_limit_l_max 37
_diffrn_reflns_limit_l_min -18
_diffrn_reflns_number 24145
_diffrn_reflns_theta_full 36.22
_diffrn_reflns_theta_max 36.22
_diffrn_reflns_theta_min 2.31
_exptl_absorpt_coefficient_mu 1.146
_exptl_absorpt_correction_type none
_exptl_crystal_colour red
_exptl_crystal_density_diffrn 1.859
_exptl_crystal_density_method 'not measured'
_exptl_crystal_description needle
_exptl_crystal_F_000 3560
_exptl_crystal_size_max 0.08
_exptl_crystal_size_mid 0.03
_exptl_crystal_size_min 0.03
_refine_diff_density_max 1.125
_refine_diff_density_min -1.086
_refine_diff_density_rms 0.115
_refine_ls_abs_structure_details 'Flack H D (1983), Acta Cryst. A39, 876-881'
_refine_ls_abs_structure_Flack 0.14(9)
_refine_ls_extinction_method none
_refine_ls_goodness_of_fit_ref 1.191
_refine_ls_matrix_type full
_refine_ls_number_parameters 1180
_refine_ls_number_reflns 9098
_refine_ls_number_restraints 266
_refine_ls_restrained_S_all 1.194
_refine_ls_R_factor_all 0.1722
_refine_ls_R_factor_gt 0.1129
_refine_ls_shift/su_max 0.025
_refine_ls_shift/su_mean 0.002
_refine_ls_structure_factor_coef Fsqd
_refine_ls_weighting_details 'calc w=1/[\s^2^(Fo^2^)+(0.0980P)^2^+21.0000P] where P=(Fo^2^+2Fc^2^)/3'
_refine_ls_weighting_scheme calc
_refine_ls_wR_factor_gt 0.2336
_refine_ls_wR_factor_ref 0.2594
_reflns_number_gt 5696
_reflns_number_total 9098
_reflns_threshold_expression >2sigma(I)
_cod_data_source_file b702665j.txt
_cod_data_source_block br24tixds
_cod_depositor_comments
;
The following automatic conversions were performed:
'_symmetry_cell_setting' value 'Orthorhombic' changed to 'orthorhombic'
according to '/home/saulius/struct/CIF-dictionaries/cif_core.dic'
dictionary named 'cif_core.dic' version 2.4.1 from 2010-06-29.

Automatic conversion script
Id: cif_fix_enum 1527 2010-12-29 10:47:43Z saulius 
;
_cod_original_sg_symbol_H-M Pca2(1)
_cod_database_code 7102000

loop_
_symmetry_equiv_pos_as_xyz
'x, y, z'
'-x, -y, z+1/2'
'x+1/2, -y, z'
'-x+1/2, y, z+1/2'

loop_
_atom_site_label
_atom_site_type_symbol
_atom_site_fract_x
_atom_site_fract_y
_atom_site_fract_z
_atom_site_U_iso_or_equiv
_atom_site_adp_type
_atom_site_occupancy
_atom_site_symmetry_multiplicity
_atom_site_calc_flag
_atom_site_refinement_flags
Cl1 Cl 0.4615(3) 0.4721(6) 0.2981(5) 0.212(6) Uani 1 1 d .
Cl2 Cl 0.40180(17) 0.2491(4) 0.38251(13) 0.0461(11) Uani 1 1 d .
Cl3 Cl 0.35595(18) 0.3571(4) 0.23162(15) 0.0487(11) Uani 1 1 d .
Cl4 Cl 0.5663(2) 0.4837(4) 0.17093(14) 0.0414(11) Uani 1 1 d .
Cl5 Cl 0.72806(18) 0.4393(4) 0.27442(14) 0.0461(10) Uani 1 1 d .
Cl6 Cl 0.7863(2) 0.0126(4) 0.46982(13) 0.0218(9) Uani 0.74 1 d PDU
Cl6A Cl 0.7861(5) 0.0533(10) 0.4253(3) 0.013(2) Uani 0.26 1 d PU
Cl7 Cl 0.84345(19) 0.2492(4) 0.37464(16) 0.0541(12) Uani 1 1 d .
Cl8 Cl 0.88937(18) 0.1413(4) 0.52667(14) 0.0459(10) Uani 1 1 d .
Cl9 Cl 0.68279(19) 0.0113(3) 0.58836(12) 0.0320(9) Uani 1 1 d .
Cl10 Cl 0.5195(2) 0.0514(4) 0.48288(14) 0.0528(12) Uani 1 1 d .
C1 C 0.4890(7) 0.3173(14) 0.2696(7) 0.055(5) Uani 1 1 d .
C2 C 0.5534(7) 0.3339(14) 0.2436(6) 0.041(4) Uani 1 1 d .
C3 C 0.6061(7) 0.3135(15) 0.2789(5) 0.040(4) Uani 1 1 d U
C4 C 0.5747(8) 0.2736(15) 0.3219(4) 0.039(4) Uani 1 1 d .
C5 C 0.5036(8) 0.2626(17) 0.3123(5) 0.043(4) Uani 1 1 d .
C6 C 0.4601(7) 0.1821(15) 0.3407(5) 0.040(4) Uani 1 1 d U
C7 C 0.4193(7) 0.1046(17) 0.3042(6) 0.045(5) Uani 1 1 d U
C8 C 0.4056(6) 0.1427(15) 0.2632(5) 0.038(4) Uani 1 1 d .
C9 C 0.4291(7) 0.2579(13) 0.2393(5) 0.037(4) Uani 1 1 d .
C10 C 0.4563(6) 0.2162(13) 0.1949(6) 0.035(4) Uani 1 1 d .
C11 C 0.5157(6) 0.2493(13) 0.1718(5) 0.029(3) Uani 1 1 d U
C12 C 0.5673(7) 0.3312(15) 0.1967(6) 0.043(4) Uani 1 1 d .
C13 C 0.6330(8) 0.2683(19) 0.1858(7) 0.065(6) Uani 1 1 d .
C14 C 0.6834(6) 0.2539(12) 0.2194(4) 0.020(3) Uani 1 1 d U
C15 C 0.6794(7) 0.2962(17) 0.2674(6) 0.053(5) Uani 1 1 d .
C16 C 0.7067(7) 0.1885(18) 0.2961(8) 0.057(6) Uani 1 1 d .
C17 C 0.6758(8) 0.1544(15) 0.3313(6) 0.037(4) Uani 1 1 d .
C18 C 0.6141(7) 0.2045(18) 0.3562(5) 0.045(5) Uani 1 1 d .
C19 C 0.5689(7) 0.0966(16) 0.3681(5) 0.040(4) Uani 1 1 d .
C20 C 0.5042(8) 0.0832(15) 0.3615(6) 0.042(4) Uani 1 1 d .
C21 C 0.4768(7) -0.0346(19) 0.3508(6) 0.052(5) Uani 1 1 d .
C22 C 0.4214(8) -0.0146(16) 0.3141(6) 0.038(4) Uani 1 1 d U
C23 C 0.4118(8) -0.1035(15) 0.2818(7) 0.047(5) Uani 1 1 d .
C24 C 0.3987(7) -0.0595(18) 0.2343(8) 0.062(6) Uani 1 1 d .
C25 C 0.3976(7) 0.0557(16) 0.2232(6) 0.045(5) Uani 1 1 d .
C26 C 0.4286(6) 0.1025(16) 0.1846(6) 0.045(5) Uani 1 1 d .
C27 C 0.4609(7) 0.0229(15) 0.1547(5) 0.029(4) Uani 1 1 d U
C28 C 0.5239(8) 0.0549(18) 0.1326(5) 0.055(5) Uani 1 1 d .
C29 C 0.5520(10) 0.1632(16) 0.1461(8) 0.065(6) Uani 1 1 d .
C30 C 0.6230(6) 0.1806(14) 0.1515(4) 0.027(3) Uani 1 1 d .
C31 C 0.6669(8) 0.0807(16) 0.1509(6) 0.043(4) Uani 1 1 d U
C32 C 0.7209(9) 0.065(2) 0.1848(6) 0.060(6) Uani 1 1 d .
C33 C 0.7270(6) 0.1504(13) 0.2170(4) 0.023(3) Uani 1 1 d U
C34 C 0.7390(6) 0.1119(15) 0.2646(6) 0.042(4) Uani 1 1 d U
C35 C 0.7445(8) -0.0094(19) 0.2776(6) 0.059(6) Uani 1 1 d .
C36 C 0.7138(8) -0.055(2) 0.3172(7) 0.063(6) Uani 1 1 d .
C37 C 0.6821(10) 0.039(2) 0.3423(9) 0.083(7) Uani 1 1 d U
C38 C 0.6153(9) -0.0107(17) 0.3688(7) 0.053(5) Uani 1 1 d U
C39 C 0.5891(9) -0.1192(17) 0.3574(7) 0.054(5) Uani 1 1 d .
C40 C 0.5178(9) -0.1273(16) 0.3511(6) 0.048(5) Uani 1 1 d U
C41 C 0.5078(8) -0.2266(16) 0.3130(6) 0.047(5) Uani 1 1 d U
C42 C 0.4585(10) -0.2062(15) 0.2820(8) 0.073(6) Uani 1 1 d U
C43 C 0.4686(9) -0.2281(19) 0.2294(10) 0.080(7) Uani 1 1 d U
C44 C 0.4336(8) -0.1438(16) 0.2024(7) 0.047(5) Uani 1 1 d U
C45 C 0.4627(10) -0.0944(19) 0.1665(8) 0.062(6) Uani 1 1 d .
C46 C 0.5323(8) -0.1508(16) 0.1534(6) 0.046(5) Uani 1 1 d .
C47 C 0.5674(6) -0.0436(17) 0.1294(5) 0.040(4) Uani 1 1 d U
C48 C 0.6366(8) -0.0311(18) 0.1380(5) 0.042(4) Uani 1 1 d .
C49 C 0.6715(9) -0.1163(16) 0.1662(6) 0.051(5) Uani 1 1 d U
C50 C 0.7246(7) -0.0642(17) 0.1951(6) 0.042(4) Uani 1 1 d .
C51 C 0.7370(6) -0.0987(15) 0.2374(7) 0.047(5) Uani 1 1 d U
C52 C 0.6981(9) -0.1970(17) 0.2583(8) 0.060(5) Uani 1 1 d .
C53 C 0.6876(7) -0.1624(16) 0.3074(7) 0.051(5) Uani 1 1 d U
C54 C 0.6222(12) -0.201(2) 0.3256(8) 0.080(8) Uani 1 1 d .
C55 C 0.5708(10) -0.2689(18) 0.2979(12) 0.094(10) Uani 1 1 d .
C56 C 0.5846(15) -0.288(2) 0.2523(10) 0.096(9) Uani 1 1 d U
C57 C 0.5341(10) -0.2729(15) 0.2201(7) 0.051(5) Uani 1 1 d U
C58 C 0.5625(12) -0.2314(18) 0.1782(7) 0.072(7) Uani 1 1 d .
C59 C 0.6358(8) -0.2169(14) 0.1835(10) 0.086(9) Uani 1 1 d .
C60 C 0.6555(10) -0.2543(15) 0.2305(6) 0.055(5) Uani 1 1 d .
C61 C 0.7578(9) 0.1784(14) 0.4890(5) 0.056(5) Uani 1 1 d D
C62 C 0.6874(7) 0.1658(16) 0.5107(5) 0.043(5) Uani 1 1 d .
C63 C 0.6434(8) 0.1816(14) 0.4788(5) 0.037(4) Uani 1 1 d .
C64 C 0.6712(7) 0.2234(15) 0.4408(6) 0.046(5) Uani 1 1 d .
C65 C 0.7404(9) 0.2285(19) 0.4426(7) 0.064(6) Uani 1 1 d .
C66 C 0.7857(8) 0.3179(15) 0.4186(6) 0.055(5) Uani 1 1 d .
C67 C 0.8275(6) 0.3860(14) 0.4559(7) 0.047(5) Uani 1 1 d .
C68 C 0.8361(8) 0.3537(17) 0.4977(6) 0.050(5) Uani 1 1 d U
C69 C 0.8119(8) 0.2402(14) 0.5185(5) 0.037(4) Uani 1 1 d U
C70 C 0.7897(8) 0.282(2) 0.5656(7) 0.071(7) Uani 1 1 d .
C71 C 0.7283(10) 0.2494(15) 0.5833(7) 0.053(5) Uani 1 1 d .
C72 C 0.6798(8) 0.1644(17) 0.5606(6) 0.052(5) Uani 1 1 d .
C73 C 0.6086(7) 0.2288(13) 0.5723(4) 0.024(3) Uani 1 1 d U
C74 C 0.5592(8) 0.2354(16) 0.5388(8) 0.062(6) Uani 1 1 d .
C75 C 0.5673(7) 0.1915(15) 0.4905(5) 0.038(4) Uani 1 1 d .
C76 C 0.5369(7) 0.2968(15) 0.4623(5) 0.037(4) Uani 1 1 d .
C77 C 0.5694(8) 0.335(2) 0.4216(5) 0.062(6) Uani 1 1 d .
C78 C 0.6323(7) 0.2865(16) 0.4020(6) 0.049(5) Uani 1 1 d .
C79 C 0.6686(7) 0.399(2) 0.3907(6) 0.056(6) Uani 1 1 d .
C80 C 0.7405(7) 0.4120(19) 0.3981(5) 0.052(5) Uani 1 1 d U
C81 C 0.7660(7) 0.5205(15) 0.4061(5) 0.032(4) Uani 1 1 d .
C82 C 0.8200(7) 0.5080(14) 0.4400(6) 0.037(4) Uani 1 1 d .
C83 C 0.8289(7) 0.5966(17) 0.4742(8) 0.055(5) Uani 1 1 d .
C84 C 0.8432(6) 0.5646(12) 0.5219(4) 0.018(3) Uani 1 1 d U
C85 C 0.8442(7) 0.4426(13) 0.5292(4) 0.022(3) Uani 1 1 d U
C86 C 0.8134(8) 0.4007(15) 0.5725(7) 0.051(5) Uani 1 1 d U
C87 C 0.7832(9) 0.4790(18) 0.6032(5) 0.046(5) Uani 1 1 d .
C88 C 0.7187(8) 0.4348(15) 0.6235(5) 0.039(4) Uani 1 1 d .
C89 C 0.6931(7) 0.3280(16) 0.6155(5) 0.038(4) Uani 1 1 d U
C90 C 0.6174(10) 0.3197(17) 0.6055(6) 0.058(5) Uani 1 1 d .
C91 C 0.5765(7) 0.4118(15) 0.6092(5) 0.033(4) Uani 1 1 d U
C92 C 0.5259(6) 0.4286(12) 0.5755(4) 0.023(3) Uani 1 1 d U
C93 C 0.5164(8) 0.3467(17) 0.5392(8) 0.065(6) Uani 1 1 d .
C94 C 0.5026(8) 0.3748(19) 0.4950(6) 0.055(5) Uani 1 1 d .
C95 C 0.4985(7) 0.5002(13) 0.4836(5) 0.026(4) Uani 1 1 d U
C96 C 0.5280(7) 0.5335(19) 0.4404(5) 0.051(5) Uani 1 1 d .
C97 C 0.5665(7) 0.4762(14) 0.4114(4) 0.026(3) Uani 1 1 d U
C98 C 0.6282(7) 0.5000(12) 0.3943(5) 0.020(3) Uani 1 1 d U
C99 C 0.6555(7) 0.6087(17) 0.3985(5) 0.045(5) Uani 1 1 d .
C100 C 0.7284(8) 0.624(2) 0.4100(6) 0.056(5) Uani 1 1 d U
C101 C 0.7339(8) 0.7117(17) 0.4420(7) 0.054(5) Uani 1 1 d .
C102 C 0.7875(8) 0.6987(16) 0.4773(5) 0.049(5) Uani 1 1 d .
C103 C 0.7702(7) 0.7297(12) 0.5222(6) 0.037(4) Uani 1 1 d .
C104 C 0.8059(8) 0.6409(16) 0.5513(8) 0.060(6) Uani 1 1 d .
C105 C 0.7777(8) 0.5999(15) 0.5928(6) 0.040(4) Uani 1 1 d .
C106 C 0.7100(9) 0.6440(17) 0.6105(5) 0.046(5) Uani 1 1 d U
C107 C 0.6753(10) 0.5421(19) 0.6241(6) 0.060(5) Uani 1 1 d .
C108 C 0.6023(8) 0.534(2) 0.6152(7) 0.059(6) Uani 1 1 d .
C109 C 0.5685(9) 0.6146(18) 0.5918(8) 0.061(5) Uani 1 1 d U
C110 C 0.5200(8) 0.5549(16) 0.5643(7) 0.051(5) Uani 1 1 d .
C111 C 0.5057(8) 0.5835(17) 0.5172(8) 0.061(6) Uani 1 1 d U
C112 C 0.5422(10) 0.6819(18) 0.4999(8) 0.071(6) Uani 1 1 d U
C113 C 0.5548(10) 0.670(2) 0.4531(9) 0.085(8) Uani 1 1 d .
C114 C 0.6206(7) 0.6926(15) 0.4293(7) 0.053(5) Uani 1 1 d .
C115 C 0.6659(7) 0.7587(15) 0.4570(6) 0.045(4) Uani 1 1 d .
C116 C 0.6568(8) 0.7856(17) 0.5027(7) 0.054(5) Uani 1 1 d .
C117 C 0.7080(10) 0.7696(16) 0.5397(12) 0.110(11) Uani 1 1 d .
C118 C 0.6773(8) 0.7234(15) 0.5812(6) 0.048(5) Uani 1 1 d U
C119 C 0.6027(10) 0.719(2) 0.5703(5) 0.063(6) Uani 1 1 d .
C120 C 0.5912(9) 0.749(2) 0.5224(11) 0.095(10) Uani 1 1 d .

loop_
_atom_site_aniso_label
_atom_site_aniso_U_11
_atom_site_aniso_U_22
_atom_site_aniso_U_33
_atom_site_aniso_U_23
_atom_site_aniso_U_13
_atom_site_aniso_U_12
Cl1 0.046(4) 0.073(4) 0.52(2) -0.067(8) 0.008(7) 0.010(3)
Cl2 0.0361(19) 0.070(3) 0.032(2) -0.003(2) 0.0044(17) 0.015(2)
Cl3 0.0301(19) 0.058(3) 0.058(3) 0.014(2) -0.0061(17) 0.0189(18)
Cl4 0.037(2) 0.050(3) 0.038(2) 0.0135(19) 0.0096(17) 0.0109(17)
Cl5 0.0319(19) 0.059(3) 0.047(2) -0.009(2) -0.0005(17) -0.0200(19)
Cl6 0.0247(18) 0.039(2) 0.0018(14) -0.0043(17) 0.0028(14) -0.0006(17)
Cl6A 0.011(3) 0.022(4) 0.006(4) -0.007(3) -0.005(3) 0.003(3)
Cl7 0.038(2) 0.070(3) 0.054(3) -0.009(2) 0.015(2) 0.014(2)
Cl8 0.0271(18) 0.061(3) 0.050(2) 0.000(2) -0.0015(17) 0.0135(18)
Cl9 0.0307(19) 0.046(3) 0.0194(16) 0.0014(16) -0.0049(15) -0.0096(16)
Cl10 0.038(2) 0.074(3) 0.046(2) -0.014(2) 0.0126(18) -0.028(2)
C1 0.030(8) 0.038(11) 0.097(16) -0.015(10) 0.021(9) -0.017(7)
C2 0.037(8) 0.036(10) 0.049(10) 0.028(8) 0.017(7) 0.010(7)
C3 0.021(7) 0.074(11) 0.026(7) 0.027(8) -0.007(6) -0.017(7)
C4 0.039(8) 0.065(12) 0.014(7) -0.027(7) 0.005(6) -0.012(8)
C5 0.033(8) 0.082(13) 0.015(7) 0.021(8) -0.002(6) -0.020(8)
C6 0.034(7) 0.057(8) 0.028(6) -0.017(6) 0.021(6) -0.006(6)
C7 0.019(7) 0.058(12) 0.057(11) -0.008(9) 0.011(7) 0.017(7)
C8 0.014(6) 0.061(11) 0.040(9) -0.004(9) -0.007(6) -0.015(7)
C9 0.023(7) 0.042(10) 0.048(10) 0.016(8) 0.004(7) -0.001(7)
C10 0.013(6) 0.030(9) 0.061(11) 0.004(8) -0.010(7) 0.002(6)
C11 0.024(5) 0.031(5) 0.032(5) 0.009(4) -0.011(4) 0.004(4)
C12 0.018(7) 0.052(11) 0.060(11) -0.023(9) 0.013(7) -0.002(7)
C13 0.016(7) 0.095(16) 0.083(14) 0.008(13) 0.012(8) -0.011(9)
C14 0.022(5) 0.019(6) 0.020(6) -0.010(5) -0.011(5) -0.004(5)
C15 0.018(7) 0.078(13) 0.063(12) 0.014(10) -0.001(7) -0.034(8)
C16 0.010(7) 0.061(13) 0.100(16) -0.004(12) -0.020(9) 0.005(8)
C17 0.033(8) 0.029(10) 0.049(10) 0.013(8) -0.023(8) -0.021(7)
C18 0.014(7) 0.106(15) 0.017(7) -0.009(9) -0.012(5) 0.003(8)
C19 0.029(8) 0.061(12) 0.030(8) -0.003(8) 0.016(7) -0.012(8)
C20 0.042(9) 0.041(11) 0.041(9) 0.008(8) 0.018(8) 0.005(8)
C21 0.014(7) 0.088(14) 0.056(11) 0.028(11) -0.002(7) -0.021(9)
C22 0.028(7) 0.065(11) 0.020(7) 0.008(7) -0.002(6) 0.009(7)
C23 0.031(8) 0.038(10) 0.072(13) 0.013(10) 0.029(8) 0.009(8)
C24 0.014(7) 0.057(14) 0.116(18) 0.012(13) -0.018(9) -0.013(7)
C25 0.018(7) 0.053(12) 0.064(12) 0.005(10) -0.022(7) -0.005(7)
C26 0.009(6) 0.056(12) 0.070(12) 0.042(10) 0.003(7) 0.002(7)
C27 0.015(6) 0.051(10) 0.022(6) 0.012(7) 0.001(5) -0.004(6)
C28 0.041(9) 0.097(16) 0.026(8) -0.020(10) 0.004(7) 0.015(10)
C29 0.060(12) 0.040(12) 0.096(16) -0.028(11) -0.026(11) -0.024(10)
C30 0.016(6) 0.052(10) 0.014(6) 0.011(7) -0.004(5) -0.001(6)
C31 0.028(7) 0.045(9) 0.055(9) 0.038(8) 0.018(7) 0.004(7)
C32 0.043(10) 0.092(17) 0.047(11) 0.006(11) 0.026(9) -0.013(10)
C33 0.018(5) 0.036(6) 0.015(5) 0.002(5) 0.011(4) -0.008(5)
C34 0.004(5) 0.052(9) 0.070(10) 0.018(8) -0.007(6) 0.006(6)
C35 0.009(7) 0.14(2) 0.029(8) 0.020(11) -0.004(6) 0.006(9)
C36 0.019(8) 0.090(16) 0.079(15) 0.025(13) -0.027(9) -0.010(10)
C37 0.035(10) 0.107(17) 0.109(17) 0.017(15) -0.035(11) 0.000(11)
C38 0.035(7) 0.078(10) 0.047(8) 0.007(7) 0.016(6) -0.003(7)
C39 0.041(10) 0.053(13) 0.068(13) 0.024(10) -0.029(9) -0.021(9)
C40 0.049(8) 0.044(8) 0.049(8) 0.032(7) 0.013(7) 0.002(7)
C41 0.036(8) 0.060(12) 0.046(9) 0.044(9) 0.005(7) 0.018(8)
C42 0.069(12) 0.034(10) 0.115(16) 0.020(11) 0.032(12) 0.035(9)
C43 0.032(9) 0.067(14) 0.142(19) -0.028(14) 0.014(12) -0.030(9)
C44 0.034(8) 0.035(11) 0.071(12) -0.024(10) -0.007(9) -0.016(8)
C45 0.050(12) 0.050(14) 0.084(15) -0.012(12) -0.017(11) -0.012(10)
C46 0.031(8) 0.044(12) 0.064(12) -0.025(10) 0.002(8) -0.014(8)
C47 0.013(6) 0.075(12) 0.031(8) -0.025(8) 0.010(6) 0.005(7)
C48 0.033(8) 0.084(13) 0.008(6) 0.006(8) 0.009(6) 0.007(9)
C49 0.061(11) 0.047(11) 0.045(10) -0.012(9) 0.044(9) 0.009(9)
C50 0.019(7) 0.069(14) 0.037(9) -0.014(9) -0.004(7) 0.005(8)
C51 0.011(6) 0.057(11) 0.075(12) 0.044(10) 0.007(7) 0.016(7)
C52 0.034(9) 0.060(13) 0.085(15) 0.019(12) 0.024(10) 0.026(9)
C53 0.027(7) 0.044(10) 0.083(12) 0.036(9) 0.023(8) 0.007(7)
C54 0.093(17) 0.064(15) 0.084(17) 0.049(13) 0.035(14) 0.057(13)
C55 0.040(11) 0.031(12) 0.21(3) 0.002(16) -0.014(16) 0.002(9)
C56 0.122(19) 0.065(15) 0.100(17) 0.014(13) 0.068(16) 0.050(14)
C57 0.066(11) 0.032(10) 0.055(11) 0.010(9) -0.001(10) -0.021(9)
C58 0.109(18) 0.034(12) 0.073(15) 0.002(11) 0.044(13) 0.026(12)
C59 0.015(8) 0.014(10) 0.23(3) -0.032(13) 0.028(12) -0.002(7)
C60 0.081(14) 0.030(11) 0.054(11) 0.019(9) -0.031(11) 0.023(10)
C61 0.055(11) 0.090(15) 0.023(8) 0.020(9) -0.014(7) 0.014(10)
C62 0.036(8) 0.068(12) 0.027(8) -0.005(8) 0.007(7) -0.040(9)
C63 0.045(9) 0.042(10) 0.025(8) -0.009(8) 0.009(7) 0.020(8)
C64 0.016(7) 0.043(11) 0.079(13) 0.037(10) -0.003(8) 0.004(7)
C65 0.039(10) 0.100(16) 0.054(11) -0.038(12) 0.018(9) -0.017(10)
C66 0.038(9) 0.051(12) 0.077(13) 0.018(10) -0.026(9) 0.009(8)
C67 0.006(6) 0.029(10) 0.105(17) -0.017(10) 0.022(8) -0.002(6)
C68 0.035(8) 0.072(12) 0.043(9) 0.023(9) 0.034(7) 0.026(8)
C69 0.043(7) 0.039(7) 0.029(7) 0.015(6) -0.010(6) 0.003(6)
C70 0.022(8) 0.13(2) 0.063(13) 0.039(13) 0.001(8) 0.029(11)
C71 0.062(12) 0.025(10) 0.073(13) 0.016(9) -0.012(10) -0.009(8)
C72 0.039(9) 0.062(13) 0.057(11) 0.034(10) 0.005(8) 0.007(9)
C73 0.026(5) 0.036(6) 0.009(5) 0.008(5) 0.005(4) -0.001(5)
C74 0.034(9) 0.050(12) 0.102(16) 0.022(11) 0.029(10) -0.024(8)
C75 0.036(8) 0.045(11) 0.032(8) -0.003(8) 0.004(7) 0.013(7)
C76 0.030(8) 0.059(11) 0.024(8) -0.001(8) -0.001(6) -0.006(7)
C77 0.037(9) 0.135(19) 0.015(8) -0.011(10) 0.018(7) -0.024(10)
C78 0.019(7) 0.056(12) 0.071(12) -0.009(10) -0.005(8) -0.001(7)
C79 0.017(7) 0.107(16) 0.044(10) -0.031(11) -0.003(7) -0.019(9)
C80 0.019(7) 0.105(15) 0.032(9) 0.000(10) -0.012(6) 0.004(9)
C81 0.027(8) 0.043(10) 0.025(8) -0.016(7) 0.020(6) -0.006(7)
C82 0.011(6) 0.050(12) 0.052(10) 0.014(9) 0.010(6) 0.000(6)
C83 0.015(7) 0.049(12) 0.101(16) 0.000(12) -0.016(8) 0.008(7)
C84 0.021(4) 0.024(5) 0.009(4) -0.006(4) 0.003(4) 0.001(4)
C85 0.030(6) 0.034(7) 0.004(5) 0.004(5) 0.002(5) -0.008(5)
C86 0.037(9) 0.022(10) 0.094(14) 0.018(10) -0.050(10) -0.005(7)
C87 0.032(8) 0.077(15) 0.028(8) -0.008(9) 0.004(7) -0.006(9)
C88 0.039(9) 0.037(10) 0.039(9) 0.008(8) -0.013(7) -0.024(8)
C89 0.018(6) 0.060(10) 0.035(8) 0.011(8) 0.020(6) 0.018(7)
C90 0.072(13) 0.046(12) 0.056(12) -0.020(10) 0.022(10) -0.029(10)
C91 0.032(6) 0.044(8) 0.023(6) 0.009(6) 0.017(5) 0.012(6)
C92 0.020(5) 0.023(6) 0.025(5) -0.013(5) 0.004(4) 0.001(5)
C93 0.032(9) 0.061(13) 0.103(17) -0.016(12) -0.016(10) 0.004(9)
C94 0.023(8) 0.107(17) 0.034(9) 0.019(10) 0.012(7) -0.018(9)
C95 0.022(7) 0.024(8) 0.033(8) -0.009(7) 0.007(6) 0.016(5)
C96 0.014(6) 0.110(15) 0.027(8) 0.020(9) 0.009(6) 0.025(9)
C97 0.024(5) 0.047(6) 0.006(5) 0.010(5) 0.004(4) 0.006(5)
C98 0.019(4) 0.028(5) 0.013(4) 0.009(4) -0.008(4) 0.003(4)
C99 0.018(7) 0.084(14) 0.033(9) 0.037(9) 0.004(6) 0.011(8)
C100 0.025(8) 0.105(15) 0.038(9) 0.023(10) -0.016(7) -0.008(9)
C101 0.035(9) 0.065(13) 0.062(12) 0.007(11) -0.014(9) -0.011(9)
C102 0.038(9) 0.076(13) 0.034(9) 0.016(9) 0.000(7) -0.042(9)
C103 0.029(8) 0.025(9) 0.058(11) 0.014(8) -0.003(7) -0.002(6)
C104 0.029(9) 0.051(12) 0.100(16) 0.000(12) 0.002(9) -0.022(9)
C105 0.045(9) 0.028(10) 0.048(10) -0.011(8) -0.007(8) -0.002(8)
C106 0.051(9) 0.072(11) 0.016(7) 0.003(7) -0.014(6) -0.040(8)
C107 0.083(14) 0.068(13) 0.027(9) 0.006(10) -0.003(9) 0.015(12)
C108 0.022(8) 0.099(17) 0.056(12) -0.023(12) 0.002(8) -0.018(10)
C109 0.040(8) 0.056(11) 0.086(11) -0.010(10) 0.017(8) 0.033(8)
C110 0.023(8) 0.042(12) 0.088(15) 0.017(10) 0.030(9) 0.009(8)
C111 0.033(9) 0.058(12) 0.092(14) 0.017(12) 0.050(9) 0.008(8)
C112 0.062(12) 0.051(12) 0.101(16) 0.028(12) -0.032(12) 0.035(10)
C113 0.057(13) 0.083(17) 0.11(2) 0.068(16) -0.038(13) 0.013(12)
C114 0.010(7) 0.050(11) 0.100(15) 0.028(11) -0.008(8) 0.005(7)
C115 0.026(8) 0.054(11) 0.055(12) 0.029(9) 0.000(7) -0.001(7)
C116 0.031(9) 0.063(13) 0.068(13) -0.013(10) -0.002(9) 0.001(9)
C117 0.041(11) 0.022(11) 0.27(4) -0.023(16) 0.050(17) 0.005(9)
C118 0.037(8) 0.039(10) 0.068(12) -0.016(9) 0.031(8) -0.033(8)
C119 0.069(13) 0.110(18) 0.011(7) -0.005(10) 0.020(8) 0.020(12)
C120 0.016(8) 0.086(16) 0.18(3) -0.066(18) 0.022(12) -0.007(9)

loop_
_atom_type_symbol
_atom_type_description
_atom_type_scat_dispersion_real
_atom_type_scat_dispersion_imag
_atom_type_scat_source
C C 0.0030 0.0029 'International Tables Vol C Tables 4.2.6.8 and 6.1.1.4'
Cl Cl 0.1933 0.2637 'International Tables Vol C Tables 4.2.6.8 and 6.1.1.4'

loop_
_geom_angle_atom_site_label_1
_geom_angle_atom_site_label_2
_geom_angle_atom_site_label_3
_geom_angle
Cl6A Cl6 C61 87.2(7)
Cl6 Cl6A C65 94.8(8)
C5 C1 C2 109.4(13)
C5 C1 C9 116.4(13)
C2 C1 C9 113.0(14)
C5 C1 Cl1 94.1(13)
C2 C1 Cl1 109.2(11)
C9 C1 Cl1 113.1(11)
C12 C2 C3 122.8(13)
C12 C2 C1 131.7(15)
C3 C2 C1 102.7(13)
C4 C3 C2 110.4(12)
C4 C3 C15 123.9(14)
C2 C3 C15 122.7(13)
C5 C4 C3 105.8(12)
C5 C4 C18 126.5(15)
C3 C4 C18 121.1(13)
C1 C5 C4 109.2(13)
C1 C5 C6 129.4(13)
C4 C5 C6 120.2(14)
C5 C6 C20 109.8(12)
C5 C6 C7 104.6(12)
C20 C6 C7 98.4(13)
C5 C6 Cl2 118.2(12)
C20 C6 Cl2 112.9(10)
C7 C6 Cl2 110.9(9)
C8 C7 C22 121.5(17)
C8 C7 C6 122.5(16)
C22 C7 C6 112.5(15)
C7 C8 C25 120.6(16)
C7 C8 C9 129.1(15)
C25 C8 C9 103.1(13)
C10 C9 C8 103.6(13)
C10 C9 C1 110.5(11)
C8 C9 C1 108.7(12)
C10 C9 Cl3 111.7(10)
C8 C9 Cl3 109.6(9)
C1 C9 Cl3 112.5(11)
C11 C10 C26 117.3(14)
C11 C10 C9 129.6(14)
C26 C10 C9 109.5(13)
C10 C11 C29 119.3(14)
C10 C11 C12 118.7(13)
C29 C11 C12 109.2(12)
C2 C12 C13 112.6(15)
C2 C12 C11 110.1(13)
C13 C12 C11 100.3(13)
C2 C12 Cl4 111.7(12)
C13 C12 Cl4 110.9(12)
C11 C12 Cl4 110.8(11)
C14 C13 C30 120.6(16)
C14 C13 C12 120.8(17)
C30 C13 C12 111.0(14)
C13 C14 C33 118.6(13)
C13 C14 C15 125.9(14)
C33 C14 C15 109.6(12)
C14 C15 C3 107.7(12)
C14 C15 C16 103.7(15)
C3 C15 C16 108.1(13)
C14 C15 Cl5 110.6(10)
C3 C15 Cl5 110.6(13)
C16 C15 Cl5 115.7(11)
C17 C16 C34 124.2(19)
C17 C16 C15 120.7(16)
C34 C16 C15 106.3(17)
C16 C17 C37 117(2)
C16 C17 C18 131.4(17)
C37 C17 C18 108.7(17)
C4 C18 C17 106.9(12)
C4 C18 C19 105.4(12)
C17 C18 C19 105.7(14)
C4 C18 C78 111.1(13)
C17 C18 C78 114.8(10)
C19 C18 C78 112.3(11)
C20 C19 C38 119.9(16)
C20 C19 C18 128.4(17)
C38 C19 C18 106.8(12)
C19 C20 C21 119.8(16)
C19 C20 C6 121.7(16)
C21 C20 C6 111.7(15)
C40 C21 C20 119.6(15)
C40 C21 C22 123.4(18)
C20 C21 C22 105.8(16)
C7 C22 C23 124.0(15)
C7 C22 C21 108.0(15)
C23 C22 C21 117.4(16)
C22 C23 C42 118.7(18)
C22 C23 C24 114.4(15)
C42 C23 C24 111.7(17)
C25 C24 C23 123.3(19)
C25 C24 C44 118.3(19)
C23 C24 C44 106.6(16)
C24 C25 C26 124.1(18)
C24 C25 C8 115.9(16)
C26 C25 C8 109.2(15)
C25 C26 C27 117.3(15)
C25 C26 C10 109.9(17)
C27 C26 C10 122.4(13)
C45 C27 C26 118.3(15)
C45 C27 C28 109.5(16)
C26 C27 C28 120.3(15)
C29 C28 C47 118.2(16)
C29 C28 C27 115.5(16)
C47 C28 C27 110.6(17)
C28 C29 C30 122.6(17)
C28 C29 C11 123.5(17)
C30 C29 C11 109.9(14)
C29 C30 C31 119.1(15)
C29 C30 C13 108.1(14)
C31 C30 C13 118.5(14)
C30 C31 C48 116.5(15)
C30 C31 C32 121.9(18)
C48 C31 C32 111.6(15)
C33 C32 C31 116.6(18)
C33 C32 C50 123.7(16)
C31 C32 C50 106.9(15)
C32 C33 C14 123.7(14)
C32 C33 C34 117.2(15)
C14 C33 C34 106.8(11)
C16 C34 C35 116.7(16)
C16 C34 C33 111.1(14)
C35 C34 C33 123.1(16)
C36 C35 C34 122.6(19)
C36 C35 C51 110.0(18)
C34 C35 C51 114.6(14)
C53 C36 C35 109(2)
C53 C36 C37 127.5(18)
C35 C36 C37 110(2)
C17 C37 C36 129(2)
C17 C37 C38 111.9(19)
C36 C37 C38 110(2)
C39 C38 C19 119.2(16)
C39 C38 C37 119.9(18)
C19 C38 C37 101.7(15)
C38 C39 C40 117.4(18)
C38 C39 C54 123.6(18)
C40 C39 C54 108.4(18)
C21 C40 C39 123.5(17)
C21 C40 C41 118.6(16)
C39 C40 C41 105.0(15)
C42 C41 C55 119(2)
C42 C41 C40 116.0(16)
C55 C41 C40 110.6(17)
C41 C42 C23 126(2)
C41 C42 C43 122.7(17)
C23 C42 C43 101.5(18)
C57 C43 C44 125(2)
C57 C43 C42 111(2)
C44 C43 C42 112.2(18)
C45 C44 C43 121.2(19)
C45 C44 C24 115.0(18)
C43 C44 C24 107.8(19)
C44 C45 C27 127(2)
C44 C45 C46 113.8(18)
C27 C45 C46 110.9(17)
C58 C46 C45 123.2(18)
C58 C46 C47 126.2(16)
C45 C46 C47 100.4(15)
C48 C47 C28 120.1(17)
C48 C47 C46 115.4(16)
C28 C47 C46 108.5(13)
C47 C48 C49 120.1(17)
C47 C48 C31 122.6(17)
C49 C48 C31 103.9(14)
C59 C49 C48 120.0(18)
C59 C49 C50 117.8(19)
C48 C49 C50 113.5(16)
C51 C50 C49 123.5(17)
C51 C50 C32 119.2(16)
C49 C50 C32 104.0(14)
C50 C51 C52 120.9(18)
C50 C51 C35 122.1(16)
C52 C51 C35 103.0(16)
C60 C52 C51 115.9(19)
C60 C52 C53 128.5(17)
C51 C52 C53 105.6(18)
C36 C53 C54 122.0(19)
C36 C53 C52 112.6(16)
C54 C53 C52 113.0(19)
C39 C54 C53 116(2)
C39 C54 C55 111.4(19)
C53 C54 C55 123(2)
C56 C55 C41 122(2)
C56 C55 C54 118(2)
C41 C55 C54 105(2)
C55 C56 C57 120(2)
C55 C56 C60 122(3)
C57 C56 C60 109.5(19)
C56 C57 C43 125(2)
C56 C57 C58 110.1(19)
C43 C57 C58 114(2)
C46 C58 C57 121.9(19)
C46 C58 C59 115(2)
C57 C58 C59 110(2)
C49 C59 C58 123(2)
C49 C59 C60 115.1(18)
C58 C59 C60 109(2)
C52 C60 C59 125.9(17)
C52 C60 C56 115(2)
C59 C60 C56 102.1(18)
C65 C61 C69 119.3(15)
C65 C61 C62 101.7(13)
C69 C61 C62 115.9(13)
C65 C61 Cl6 99.4(11)
C69 C61 Cl6 112.4(10)
C62 C61 Cl6 106.1(12)
C63 C62 C72 130.9(15)
C63 C62 C61 107.2(13)
C72 C62 C61 120.4(13)
C62 C63 C64 112.2(15)
C62 C63 C75 120.3(13)
C64 C63 C75 124.3(14)
C63 C64 C65 113.3(17)
C63 C64 C78 125.0(14)
C65 C64 C78 120.3(16)
C64 C65 C61 104.2(16)
C64 C65 C66 126.6(19)
C61 C65 C66 122.1(15)
C64 C65 Cl6A 110.8(13)
C61 C65 Cl6A 77.2(11)
C66 C65 Cl6A 104.4(11)
C80 C66 C65 107.9(15)
C80 C66 C67 103.7(14)
C65 C66 C67 108.4(15)
C80 C66 Cl7 112.0(12)
C65 C66 Cl7 113.2(12)
C67 C66 Cl7 111.1(10)
C68 C67 C82 125.7(17)
C68 C67 C66 126.0(17)
C82 C67 C66 101.0(15)
C67 C68 C85 116.3(17)
C67 C68 C69 125.9(19)
C85 C68 C69 113.2(14)
C68 C69 C61 112.5(13)
C68 C69 C70 101.1(15)
C61 C69 C70 116.8(14)
C68 C69 Cl8 107.4(11)
C61 C69 Cl8 110.9(11)
C70 C69 Cl8 107.4(10)
C71 C70 C86 119.1(19)
C71 C70 C69 121(2)
C86 C70 C69 108.9(17)
C70 C71 C89 119.8(17)
C70 C71 C72 124(2)
C89 C71 C72 111.7(16)
C62 C72 C71 111.5(14)
C62 C72 C73 107.1(13)
C71 C72 C73 99.6(14)
C62 C72 Cl9 115.4(14)
C71 C72 Cl9 111.8(11)
C73 C72 Cl9 110.2(10)
C74 C73 C90 122.0(16)
C74 C73 C72 118.9(13)
C90 C73 C72 111.4(14)
C73 C74 C75 125.0(15)
C73 C74 C93 115.5(18)
C75 C74 C93 109.8(17)
C74 C75 C63 109.5(13)
C74 C75 C76 101.6(13)
C63 C75 C76 108.0(12)
C74 C75 Cl10 109.9(11)
C63 C75 Cl10 113.8(11)
C76 C75 Cl10 113.2(10)
C77 C76 C94 124.8(16)
C77 C76 C75 120.0(15)
C94 C76 C75 106.9(13)
C76 C77 C78 126.3(19)
C76 C77 C97 116.0(15)
C78 C77 C97 109.0(13)
C77 C78 C79 99.7(15)
C77 C78 C64 107.8(15)
C79 C78 C64 108.6(13)
C77 C78 C18 109.9(12)
C79 C78 C18 113.4(13)
C64 C78 C18 116.0(13)
C98 C79 C80 117.8(17)
C98 C79 C78 114.0(13)
C80 C79 C78 121.4(18)
C81 C80 C79 118.9(17)
C81 C80 C66 110.8(14)
C79 C80 C66 124.5(19)
C80 C81 C100 125.8(15)
C80 C81 C82 107.5(15)
C100 C81 C82 114.4(14)
C83 C82 C67 115.4(16)
C83 C82 C81 119.8(14)
C67 C82 C81 112.3(14)
C102 C83 C82 123.2(15)
C102 C83 C84 104.5(16)
C82 C83 C84 121.0(15)
C85 C84 C104 121.0(12)
C85 C84 C83 113.2(12)
C104 C84 C83 109.0(14)
C68 C85 C84 128.2(12)
C68 C85 C86 106.9(14)
C84 C85 C86 116.3(13)
C87 C86 C70 123.1(18)
C87 C86 C85 121.3(15)
C70 C86 C85 108.3(17)
C86 C87 C105 120.8(15)
C86 C87 C88 114.0(17)
C105 C87 C88 110.5(16)
C89 C88 C87 123.9(16)
C89 C88 C107 121.9(15)
C87 C88 C107 102.7(15)
C88 C89 C71 119.1(14)
C88 C89 C90 117.4(14)
C71 C89 C90 107.6(15)
C91 C90 C73 123.5(18)
C91 C90 C89 122.1(15)
C73 C90 C89 107.1(15)
C90 C91 C92 118.5(15)
C90 C91 C108 122.4(15)
C92 C91 C108 101.4(14)
C91 C92 C93 121.7(14)
C91 C92 C110 110.0(14)
C93 C92 C110 117.2(15)
C94 C93 C92 125.7(19)
C94 C93 C74 107.4(19)
C92 C93 C74 118.3(17)
C93 C94 C95 117.2(18)
C93 C94 C76 112.8(17)
C95 C94 C76 117.4(13)
C111 C95 C96 114.1(15)
C111 C95 C94 119.9(16)
C96 C95 C94 115.7(14)
C97 C96 C95 132.2(17)
C97 C96 C113 114.7(16)
C95 C96 C113 100.0(15)
C96 C97 C98 131.8(17)
C96 C97 C77 112.9(13)
C98 C97 C77 103.6(12)
C97 C98 C99 120.7(14)
C97 C98 C79 112.3(14)
C99 C98 C79 121.7(14)
C98 C99 C114 117.3(13)
C98 C99 C100 120.9(15)
C114 C99 C100 103.6(15)
C101 C100 C81 128.8(15)
C101 C100 C99 108.5(16)
C81 C100 C99 113.4(17)
C100 C101 C102 117.3(16)
C100 C101 C115 112.6(15)
C102 C101 C115 117.7(17)
C103 C102 C83 113.9(16)
C103 C102 C101 117.0(16)
C83 C102 C101 116.5(16)
C102 C103 C117 129(2)
C102 C103 C104 104.5(15)
C117 C103 C104 114.8(19)
C84 C104 C105 121.4(16)
C84 C104 C103 107.9(16)
C105 C104 C103 121.7(16)
C87 C105 C104 118.4(15)
C87 C105 C106 108.3(15)
C104 C105 C106 122.1(16)
C107 C106 C118 118.6(15)
C107 C106 C105 104.8(17)
C118 C106 C105 114.1(14)
C106 C107 C108 118.9(18)
C106 C107 C88 113.0(17)
C108 C107 C88 120.6(19)
C109 C108 C107 123(2)
C109 C108 C91 114.4(16)
C107 C108 C91 114.7(18)
C108 C109 C110 107.5(18)
C108 C109 C119 122.5(18)
C110 C109 C119 116.2(19)
C109 C110 C111 124.4(17)
C109 C110 C92 106.5(16)
C111 C110 C92 116.5(18)
C95 C111 C112 109.8(18)
C95 C111 C110 123.4(17)
C112 C111 C110 115(2)
C113 C112 C120 113(2)
C113 C112 C111 111(2)
C120 C112 C111 128(2)
C112 C113 C114 127(2)
C112 C113 C96 104.3(18)
C114 C113 C96 109(2)
C115 C114 C99 113.3(13)
C115 C114 C113 111.6(19)
C99 C114 C113 125.3(18)
C116 C115 C114 126.0(16)
C116 C115 C101 118.3(15)
C114 C115 C101 101.9(15)
C115 C116 C120 115.4(18)
C115 C116 C117 126.0(17)
C120 C116 C117 106(2)
C103 C117 C118 124(2)
C103 C117 C116 111(2)
C118 C117 C116 111.6(16)
C106 C118 C117 123.4(17)
C106 C118 C119 123.9(15)
C117 C118 C119 104.1(18)
C120 C119 C109 121(2)
C120 C119 C118 110.2(15)
C109 C119 C118 112.2(17)
C112 C120 C119 115(2)
C112 C120 C116 125(2)
C119 C120 C116 107.8(18)

loop_
_geom_bond_atom_site_label_1
_geom_bond_atom_site_label_2
_geom_bond_distance
Cl1 C1 2.004(18)
Cl2 C6 1.831(13)
Cl3 C9 1.831(14)
Cl4 C12 1.875(19)
Cl5 C15 1.884(16)
Cl6 Cl6A 1.375(10)
Cl6 C61 2.028(15)
Cl6A C65 2.23(2)
Cl7 C66 1.875(19)
Cl8 C69 1.897(16)
Cl9 C72 1.906(17)
Cl10 C75 1.848(17)
C1 C5 1.42(2)
C1 C2 1.483(19)
C1 C9 1.61(2)
C2 C12 1.39(2)
C2 C3 1.47(2)
C3 C4 1.464(19)
C3 C15 1.49(2)
C4 C5 1.42(2)
C4 C18 1.48(2)
C5 C6 1.49(2)
C6 C20 1.53(2)
C6 C7 1.59(2)
C7 C8 1.30(2)
C7 C22 1.37(2)
C8 C25 1.53(2)
C8 C9 1.54(2)
C9 C10 1.47(2)
C10 C11 1.395(18)
C10 C26 1.42(2)
C11 C29 1.42(2)
C11 C12 1.55(2)
C12 C13 1.50(2)
C13 C14 1.40(2)
C13 C30 1.42(2)
C14 C33 1.446(18)
C14 C15 1.48(2)
C15 C16 1.57(3)
C16 C17 1.25(2)
C16 C34 1.41(2)
C17 C37 1.34(3)
C17 C18 1.52(2)
C18 C19 1.54(2)
C18 C78 1.661(19)
C19 C20 1.29(2)
C19 C38 1.51(2)
C20 C21 1.46(2)
C21 C40 1.32(2)
C21 C22 1.54(2)
C22 C23 1.39(2)
C23 C42 1.48(2)
C23 C24 1.49(3)
C24 C25 1.34(3)
C24 C44 1.49(3)
C25 C26 1.38(2)
C26 C27 1.40(2)
C27 C45 1.37(2)
C27 C28 1.44(2)
C28 C29 1.40(2)
C28 C47 1.40(2)
C29 C30 1.41(2)
C30 C31 1.42(2)
C31 C48 1.44(2)
C31 C32 1.46(2)
C32 C33 1.35(2)
C32 C50 1.49(3)
C33 C34 1.47(2)
C34 C35 1.42(2)
C35 C36 1.40(3)
C35 C51 1.55(3)
C36 C53 1.35(3)
C36 C37 1.43(3)
C37 C38 1.62(3)
C38 C39 1.37(2)
C39 C40 1.41(2)
C39 C54 1.46(3)
C40 C41 1.59(3)
C41 C42 1.34(3)
C41 C55 1.39(3)
C42 C43 1.56(3)
C43 C57 1.40(3)
C43 C44 1.41(3)
C44 C45 1.31(3)
C45 C46 1.55(2)
C46 C58 1.30(3)
C46 C47 1.55(2)
C47 C48 1.385(19)
C48 C49 1.43(2)
C49 C59 1.42(3)
C49 C50 1.46(2)
C50 C51 1.31(2)
C51 C52 1.48(2)
C52 C60 1.33(3)
C52 C53 1.49(3)
C53 C54 1.45(3)
C54 C55 1.50(3)
C55 C56 1.37(4)
C56 C57 1.37(3)
C56 C60 1.57(3)
C57 C58 1.42(2)
C58 C59 1.45(3)
C59 C60 1.48(3)
C61 C65 1.50(3)
C61 C69 1.53(2)
C61 C62 1.52(2)
C62 C63 1.28(2)
C62 C72 1.46(2)
C63 C64 1.32(2)
C63 C75 1.53(2)
C64 C65 1.36(2)
C64 C78 1.54(2)
C65 C66 1.51(3)
C66 C80 1.50(2)
C66 C67 1.56(2)
C67 C68 1.28(2)
C67 C82 1.46(2)
C68 C85 1.37(2)
C68 C69 1.49(2)
C69 C70 1.51(2)
C70 C71 1.36(2)
C70 C86 1.43(3)
C71 C89 1.46(2)
C71 C72 1.50(2)
C72 C73 1.61(2)
C73 C74 1.37(2)
C73 C90 1.42(2)
C74 C75 1.50(3)
C74 C93 1.51(2)
C75 C76 1.56(2)
C76 C77 1.41(2)
C76 C94 1.46(2)
C77 C78 1.46(2)
C77 C97 1.62(3)
C78 C79 1.49(3)
C79 C98 1.39(2)
C79 C80 1.432(19)
C80 C81 1.34(2)
C81 C100 1.38(2)
C81 C82 1.45(2)
C82 C83 1.42(3)
C83 C102 1.41(2)
C83 C84 1.46(2)
C84 C85 1.39(2)
C84 C104 1.42(2)
C85 C86 1.47(2)
C86 C87 1.39(2)
C87 C105 1.40(2)
C87 C88 1.48(2)
C88 C89 1.32(2)
C88 C107 1.48(3)
C89 C90 1.51(2)
C90 C91 1.32(2)
C91 C92 1.406(19)
C91 C108 1.47(3)
C92 C93 1.42(2)
C92 C110 1.46(2)
C93 C94 1.35(3)
C94 C95 1.45(2)
C95 C111 1.36(2)
C95 C96 1.43(2)
C96 C97 1.30(2)
C96 C113 1.67(3)
C97 C98 1.333(18)
C98 C99 1.34(2)
C99 C114 1.47(2)
C99 C100 1.48(2)
C100 C101 1.36(3)
C101 C102 1.47(2)
C101 C115 1.50(2)
C102 C103 1.39(2)
C103 C117 1.40(2)
C103 C104 1.48(2)
C104 C105 1.40(2)
C105 C106 1.51(2)
C106 C107 1.39(3)
C106 C118 1.39(2)
C107 C108 1.46(2)
C108 C109 1.32(3)
C109 C110 1.41(3)
C109 C119 1.49(3)
C110 C111 1.43(3)
C111 C112 1.41(3)
C112 C113 1.39(3)
C112 C120 1.39(3)
C113 C114 1.48(3)
C114 C115 1.41(2)
C115 C116 1.37(2)
C116 C120 1.46(3)
C116 C117 1.48(3)
C117 C118 1.44(3)
C118 C119 1.49(2)
C119 C120 1.45(3)
